data_4035534
loop_
_publ_author_name
'Cui, Longchen'
'Zhu, Guodong'
'Liu, Siyuan'
'Zhao, Xiangyu'
'Qu, Jingping'
'Wang, Baomin'

_publ_section_title
;
 Stereoselective Sequential [4+2]/[2+2] Cycloadditions Involving
 2-Alkenylindolenines: An Approach to Densely Functionalized Benzo[
 b]indolizidines.
;
_journal_issue 9
_journal_name_full 'The Journal of organic chemistry'
_journal_page_first 5044
_journal_page_last 5051
_journal_paper_doi 10.1021/acs.joc.8b00346
_journal_volume 83
_journal_year 2018
_chemical_formula_sum 'C42 H38 N2'
_chemical_formula_weight 570.74
_space_group_IT_number 14
_space_group_name_Hall '-P 2ybc'
_space_group_name_H-M_alt 'P 1 21/c 1'
_symmetry_cell_setting monoclinic
_symmetry_space_group_name_H-M 'P 1 21/c 1'
_atom_sites_solution_hydrogens geom
_atom_sites_solution_primary direct
_atom_sites_solution_secondary difmap
_audit_creation_method SHELXL-97
_cell_angle_alpha 90.00
_cell_angle_beta 95.500(3)
_cell_angle_gamma 90.00
_cell_formula_units_Z 8
_cell_length_a 21.3199(10)
_cell_length_b 17.6128(8)
_cell_length_c 17.2985(8)
_cell_measurement_reflns_used 3092
_cell_measurement_temperature 296(2)
_cell_measurement_theta_max 16.697
_cell_measurement_theta_min 2.241
_cell_volume 6465.7(5)
_computing_structure_refinement 'SHELXL-97 (Sheldrick, 1997)'
_computing_structure_solution 'SHELXS-97 (Sheldrick, 1990)'
_diffrn_ambient_temperature 296(2)
_diffrn_measured_fraction_theta_full 1.000
_diffrn_measured_fraction_theta_max 1.000
_diffrn_measurement_device_type 'CCD area detector'
_diffrn_radiation_monochromator graphite
_diffrn_radiation_source 'fine-focus sealed tube'
_diffrn_radiation_type MoK\a
_diffrn_radiation_wavelength 0.71073
_diffrn_reflns_av_R_equivalents 0.0984
_diffrn_reflns_av_sigmaI/netI 0.0903
_diffrn_reflns_limit_h_max 25
_diffrn_reflns_limit_h_min -25
_diffrn_reflns_limit_k_max 20
_diffrn_reflns_limit_k_min -19
_diffrn_reflns_limit_l_max 20
_diffrn_reflns_limit_l_min -20
_diffrn_reflns_number 67674
_diffrn_reflns_theta_full 25.00
_diffrn_reflns_theta_max 25.00
_diffrn_reflns_theta_min 1.50
_exptl_absorpt_coefficient_mu 0.068
_exptl_crystal_density_diffrn 1.173
_exptl_crystal_density_method 'not measured'
_exptl_crystal_description block
_exptl_crystal_F_000 2432
_refine_diff_density_max 0.194
_refine_diff_density_min -0.300
_refine_diff_density_rms 0.052
_refine_ls_extinction_method none
_refine_ls_goodness_of_fit_ref 0.971
_refine_ls_hydrogen_treatment mixed
_refine_ls_matrix_type full
_refine_ls_number_parameters 793
_refine_ls_number_reflns 11392
_refine_ls_number_restraints 0
_refine_ls_restrained_S_all 0.971
_refine_ls_R_factor_all 0.1414
_refine_ls_R_factor_gt 0.0666
_refine_ls_shift/su_max 0.042
_refine_ls_shift/su_mean 0.006
_refine_ls_structure_factor_coef Fsqd
_refine_ls_weighting_details 'calc w=1/[\s^2^(Fo^2^)+(0.0893P)^2^+0.0000P] where P=(Fo^2^+2Fc^2^)/3'
_refine_ls_weighting_scheme calc
_refine_ls_wR_factor_gt 0.1560
_refine_ls_wR_factor_ref 0.1857
_reflns_number_gt 5758
_reflns_number_total 11392
_reflns_threshold_expression >2sigma(I)
_cod_data_source_file jo8b00346_si_002.cif
_cod_data_source_block 1
_cod_depositor_comments
;
The following automatic conversions were performed:

data item '_symmetry_cell_setting' value 'Monoclinic' was changed to
'monoclinic' in accordance with the
/home/data/users/saulius/crontab/automatic-downloads/current/ACS/lib/dictionaries/cif_core.dic
dictionary named 'cif_core.dic' version 2.4.2 last updated on
2011-04-26.

Automatic conversion script
Id: cif_fix_values 6909 2019-04-08 15:41:33Z antanas 
;
_cod_original_sg_symbol_H-M 'P2(1)/c  '
_cod_database_code 4035534

loop_
_symmetry_equiv_pos_as_xyz
'x, y, z'
'-x, y+1/2, -z+1/2'
'-x, -y, -z'
'x, -y-1/2, z-1/2'

loop_
_atom_site_label
_atom_site_type_symbol
_atom_site_fract_x
_atom_site_fract_y
_atom_site_fract_z
_atom_site_U_iso_or_equiv
_atom_site_adp_type
_atom_site_occupancy
_atom_site_symmetry_multiplicity
_atom_site_calc_flag
_atom_site_refinement_flags
N3 N 0.45105(10) 0.65221(11) 0.84805(12) 0.0391(6) Uani 1 1 d .
N4 N 0.40184(10) 0.43148(13) 0.74625(13) 0.0437(6) Uani 1 1 d .
C78 C 0.45221(12) 0.58073(14) 0.80510(15) 0.0398(7) Uani 1 1 d .
H78A H 0.4534 0.5393 0.8430 0.048 Uiso 1 1 calc R
C67 C 0.39272(12) 0.57062(15) 0.74966(15) 0.0405(7) Uani 1 1 d .
H67A H 0.3937 0.6096 0.7093 0.049 Uiso 1 1 calc R
C79 C 0.51149(12) 0.57470(15) 0.76248(16) 0.0407(7) Uani 1 1 d .
C72 C 0.37936(13) 0.40077(16) 0.61583(17) 0.0457(7) Uani 1 1 d .
C77 C 0.39390(12) 0.37251(16) 0.68945(17) 0.0419(7) Uani 1 1 d .
C68 C 0.39203(12) 0.49443(16) 0.70921(16) 0.0409(7) Uani 1 1 d .
C59 C 0.33016(13) 0.66856(15) 0.81823(18) 0.0499(8) Uani 1 1 d .
H59A H 0.3015 0.6779 0.8583 0.060 Uiso 1 1 calc R
C43 C 0.47695(13) 0.65355(15) 0.92510(16) 0.0408(7) Uani 1 1 d .
C84 C 0.52615(14) 0.63085(16) 0.71108(18) 0.0504(8) Uani 1 1 d .
H84A H 0.5001 0.6731 0.7037 0.060 Uiso 1 1 calc R
C60 C 0.33136(13) 0.58495(15) 0.79173(17) 0.0475(8) Uani 1 1 d .
H60A H 0.2958 0.5788 0.7520 0.057 Uiso 1 1 calc R
C49 C 0.41017(13) 0.76082(15) 0.91052(16) 0.0462(7) Uani 1 1 d .
C61 C 0.32001(13) 0.53018(16) 0.85625(19) 0.0498(8) Uani 1 1 d .
C52 C 0.39841(12) 0.70629(15) 0.83717(15) 0.0414(7) Uani 1 1 d .
C53 C 0.38358(14) 0.74970(16) 0.76068(16) 0.0459(7) Uani 1 1 d .
C48 C 0.45400(13) 0.71440(16) 0.96483(16) 0.0444(7) Uani 1 1 d .
C58 C 0.32234(15) 0.72455(16) 0.75126(18) 0.0530(8) Uani 1 1 d .
C44 C 0.52040(14) 0.60287(17) 0.96227(17) 0.0511(8) Uani 1 1 d .
H44A H 0.5352 0.5615 0.9359 0.061 Uiso 1 1 calc R
C45 C 0.54081(14) 0.61624(18) 1.03968(18) 0.0562(8) Uani 1 1 d .
H45A H 0.5697 0.5833 1.0657 0.067 Uiso 1 1 calc R
C76 C 0.39804(13) 0.29484(17) 0.70331(19) 0.0522(8) Uani 1 1 d .
H76A H 0.4070 0.2759 0.7533 0.063 Uiso 1 1 calc R
C47 C 0.47559(15) 0.72742(19) 1.04067(18) 0.0605(9) Uani 1 1 d .
H47A H 0.4614 0.7693 1.0668 0.073 Uiso 1 1 calc R
C69 C 0.37883(14) 0.48634(15) 0.62137(16) 0.0463(8) Uani 1 1 d .
C83 C 0.57884(16) 0.62523(19) 0.6706(2) 0.0620(9) Uani 1 1 d .
H83A H 0.5877 0.6629 0.6355 0.074 Uiso 1 1 calc R
C50 C 0.44586(17) 0.83326(16) 0.88962(19) 0.0671(10) Uani 1 1 d .
H50A H 0.4524 0.8654 0.9345 0.101 Uiso 1 1 calc R
H50B H 0.4215 0.8600 0.8487 0.101 Uiso 1 1 calc R
H50C H 0.4859 0.8194 0.8726 0.101 Uiso 1 1 calc R
C54 C 0.40665(16) 0.80187(17) 0.71144(18) 0.0577(9) Uani 1 1 d .
H54A H 0.4481 0.8188 0.7180 0.069 Uiso 1 1 calc R
C80 C 0.55150(14) 0.51299(16) 0.77330(18) 0.0526(8) Uani 1 1 d .
H80A H 0.5425 0.4745 0.8073 0.063 Uiso 1 1 calc R
C62 C 0.33982(14) 0.54433(17) 0.93353(19) 0.0561(8) Uani 1 1 d .
H62A H 0.3632 0.5878 0.9465 0.067 Uiso 1 1 calc R
C73 C 0.37000(15) 0.35198(18) 0.55341(19) 0.0626(9) Uani 1 1 d .
H73A H 0.3609 0.3707 0.5033 0.075 Uiso 1 1 calc R
C75 C 0.38838(15) 0.24650(18) 0.6400(2) 0.0594(9) Uani 1 1 d .
H75A H 0.3914 0.1943 0.6475 0.071 Uiso 1 1 calc R
C74 C 0.37445(16) 0.2744(2) 0.5667(2) 0.0675(10) Uani 1 1 d .
H74A H 0.3678 0.2410 0.5252 0.081 Uiso 1 1 calc R
C63 C 0.32560(17) 0.49520(19) 0.9918(2) 0.0700(10) Uani 1 1 d .
H63A H 0.3392 0.5060 1.0433 0.084 Uiso 1 1 calc R
C82 C 0.61816(16) 0.5634(2) 0.6826(2) 0.0695(10) Uani 1 1 d .
H82A H 0.6538 0.5594 0.6558 0.083 Uiso 1 1 calc R
C51 C 0.34907(15) 0.78404(19) 0.94518(19) 0.0708(10) Uani 1 1 d .
H51A H 0.3591 0.8168 0.9889 0.106 Uiso 1 1 calc R
H51B H 0.3281 0.7395 0.9616 0.106 Uiso 1 1 calc R
H51C H 0.3219 0.8103 0.9065 0.106 Uiso 1 1 calc R
C64 C 0.29135(18) 0.4303(2) 0.9737(3) 0.0803(11) Uani 1 1 d .
H64A H 0.2814 0.3974 1.0127 0.096 Uiso 1 1 calc R
C70 C 0.43106(17) 0.52155(18) 0.57817(19) 0.0712(10) Uani 1 1 d .
H70A H 0.4709 0.5000 0.5973 0.107 Uiso 1 1 calc R
H70B H 0.4320 0.5754 0.5865 0.107 Uiso 1 1 calc R
H70C H 0.4230 0.5113 0.5236 0.107 Uiso 1 1 calc R
C71 C 0.31507(16) 0.52004(19) 0.5918(2) 0.0789(11) Uani 1 1 d .
H71A H 0.2827 0.4976 0.6193 0.118 Uiso 1 1 calc R
H71B H 0.3066 0.5098 0.5373 0.118 Uiso 1 1 calc R
H71C H 0.3158 0.5739 0.6002 0.118 Uiso 1 1 calc R
C56 C 0.3023(2) 0.8043(2) 0.6427(2) 0.0800(12) Uani 1 1 d .
H56A H 0.2749 0.8244 0.6028 0.096 Uiso 1 1 calc R
C57 C 0.27951(17) 0.7508(2) 0.6928(2) 0.0730(10) Uani 1 1 d .
H57A H 0.2380 0.7339 0.6869 0.088 Uiso 1 1 calc R
C46 C 0.51884(16) 0.6777(2) 1.07839(18) 0.0640(9) Uani 1 1 d .
H46A H 0.5331 0.6859 1.1302 0.077 Uiso 1 1 calc R
C55 C 0.3638(2) 0.82787(19) 0.6509(2) 0.0759(11) Uani 1 1 d .
H55A H 0.3775 0.8621 0.6152 0.091 Uiso 1 1 calc R
C65 C 0.27189(19) 0.4146(2) 0.8973(3) 0.0882(12) Uani 1 1 d .
H65A H 0.2492 0.3705 0.8845 0.106 Uiso 1 1 calc R
C66 C 0.28588(16) 0.46406(19) 0.8394(2) 0.0704(10) Uani 1 1 d .
H66A H 0.2722 0.4528 0.7880 0.084 Uiso 1 1 calc R
C81 C 0.60498(16) 0.50818(19) 0.7338(2) 0.0665(10) Uani 1 1 d .
H81A H 0.6320 0.4670 0.7422 0.080 Uiso 1 1 calc R
N1 N 0.06633(10) 0.35123(11) 0.37344(12) 0.0388(6) Uani 1 1 d .
C36 C 0.06135(12) 0.42187(14) 0.32771(15) 0.0388(7) Uani 1 1 d .
H36A H 0.0572 0.4637 0.3642 0.047 Uiso 1 1 calc R
N2 N 0.09870(11) 0.57084(13) 0.26781(14) 0.0487(6) Uani 1 1 d .
C17 C 0.18881(13) 0.34826(15) 0.37680(17) 0.0469(8) Uani 1 1 d .
H17A H 0.2176 0.3423 0.4241 0.056 Uiso 1 1 calc R
C6 C 0.06667(12) 0.29346(15) 0.49284(16) 0.0409(7) Uani 1 1 d .
C1 C 0.03955(12) 0.34989(14) 0.44468(15) 0.0376(7) Uani 1 1 d .
C18 C 0.18096(13) 0.43151(15) 0.34988(16) 0.0478(8) Uani 1 1 d .
H18A H 0.2178 0.4440 0.3226 0.057 Uiso 1 1 calc R
C37 C 0.00249(13) 0.42244(16) 0.27021(16) 0.0424(7) Uani 1 1 d .
C2 C -0.00663(13) 0.39688(15) 0.46890(17) 0.0423(7) Uani 1 1 d .
H2B H -0.0249 0.4347 0.4367 0.051 Uiso 1 1 calc R
C35 C 0.10281(13) 0.62530(17) 0.20716(18) 0.0480(8) Uani 1 1 d .
C16 C 0.20181(13) 0.29314(15) 0.31330(16) 0.0452(7) Uani 1 1 d .
C11 C 0.14274(13) 0.26036(15) 0.30888(15) 0.0417(7) Uani 1 1 d .
C7 C 0.11472(14) 0.24990(15) 0.45162(15) 0.0444(7) Uani 1 1 d .
C26 C 0.11882(13) 0.50785(17) 0.24172(16) 0.0462(7) Uani 1 1 d .
C25 C 0.12222(13) 0.43573(15) 0.28851(16) 0.0433(7) Uani 1 1 d .
H25A H 0.1261 0.3939 0.2520 0.052 Uiso 1 1 calc R
C10 C 0.12347(12) 0.30327(14) 0.37995(15) 0.0402(7) Uani 1 1 d .
C19 C 0.17984(13) 0.48795(16) 0.41682(19) 0.0485(8) Uani 1 1 d .
C5 C 0.04747(14) 0.28256(16) 0.56560(16) 0.0516(8) Uani 1 1 d .
H5A H 0.0653 0.2443 0.5976 0.062 Uiso 1 1 calc R
C20 C 0.15878(13) 0.46773(18) 0.48716(19) 0.0531(8) Uani 1 1 d .
H20A H 0.1452 0.4183 0.4944 0.064 Uiso 1 1 calc R
C12 C 0.12461(15) 0.20468(16) 0.25535(16) 0.0513(8) Uani 1 1 d .
H12A H 0.0847 0.1830 0.2519 0.062 Uiso 1 1 calc R
C3 C -0.02492(13) 0.38563(16) 0.54302(17) 0.0483(8) Uani 1 1 d .
H3A H -0.0556 0.4170 0.5607 0.058 Uiso 1 1 calc R
C38 C -0.03956(14) 0.48204(17) 0.26874(19) 0.0580(9) Uani 1 1 d .
H38A H -0.0323 0.5218 0.3038 0.070 Uiso 1 1 calc R
C15 C 0.24702(14) 0.27168(17) 0.26527(18) 0.0573(8) Uani 1 1 d .
H15A H 0.2868 0.2937 0.2688 0.069 Uiso 1 1 calc R
C30 C 0.12452(16) 0.59434(17) 0.14242(19) 0.0574(9) Uani 1 1 d .
C4 C 0.00107(14) 0.32947(17) 0.59090(18) 0.0540(8) Uani 1 1 d .
H4B H -0.0123 0.3228 0.6401 0.065 Uiso 1 1 calc R
C42 C -0.00864(15) 0.36396(17) 0.21720(18) 0.0574(9) Uani 1 1 d .
H42A H 0.0192 0.3232 0.2176 0.069 Uiso 1 1 calc R
C13 C 0.16998(17) 0.18286(18) 0.20669(18) 0.0604(9) Uani 1 1 d .
H13A H 0.1600 0.1453 0.1697 0.073 Uiso 1 1 calc R
C21 C 0.15745(14) 0.5198(2) 0.5473(2) 0.0604(9) Uani 1 1 d .
H21A H 0.1433 0.5052 0.5942 0.072 Uiso 1 1 calc R
C33 C 0.09133(16) 0.7451(2) 0.1448(3) 0.0758(11) Uani 1 1 d .
H33A H 0.0811 0.7964 0.1456 0.091 Uiso 1 1 calc R
C24 C 0.20113(14) 0.56219(18) 0.4079(2) 0.0605(9) Uani 1 1 d .
H24A H 0.2169 0.5765 0.3618 0.073 Uiso 1 1 calc R
C23 C 0.19890(15) 0.61469(19) 0.4674(3) 0.0699(10) Uani 1 1 d .
H23A H 0.2120 0.6644 0.4605 0.084 Uiso 1 1 calc R
C8 C 0.17596(15) 0.23451(19) 0.50239(17) 0.0665(10) Uani 1 1 d .
H8A H 0.1677 0.2015 0.5443 0.100 Uiso 1 1 calc R
H8B H 0.1930 0.2816 0.5230 0.100 Uiso 1 1 calc R
H8C H 0.2057 0.2108 0.4718 0.100 Uiso 1 1 calc R
C9 C 0.08419(17) 0.17422(16) 0.42403(19) 0.0662(10) Uani 1 1 d .
H9A H 0.0795 0.1423 0.4681 0.099 Uiso 1 1 calc R
H9B H 0.1105 0.1493 0.3898 0.099 Uiso 1 1 calc R
H9C H 0.0435 0.1839 0.3970 0.099 Uiso 1 1 calc R
C27 C 0.13809(18) 0.51166(17) 0.15945(18) 0.0657(10) Uani 1 1 d .
C34 C 0.08650(15) 0.70154(18) 0.2103(2) 0.0668(10) Uani 1 1 d .
H34A H 0.0728 0.7225 0.2551 0.080 Uiso 1 1 calc R
C40 C -0.10328(19) 0.4259(2) 0.1634(2) 0.0847(12) Uani 1 1 d .
H40A H -0.1389 0.4270 0.1279 0.102 Uiso 1 1 calc R
C14 C 0.22935(17) 0.21533(19) 0.21166(19) 0.0637(9) Uani 1 1 d .
H14A H 0.2581 0.1989 0.1781 0.076 Uiso 1 1 calc R
C22 C 0.17734(16) 0.5933(2) 0.5367(3) 0.0734(11) Uani 1 1 d .
H22A H 0.1761 0.6286 0.5765 0.088 Uiso 1 1 calc R
C32 C 0.11095(19) 0.7139(2) 0.0785(2) 0.0818(12) Uani 1 1 d .
H32A H 0.1126 0.7437 0.0343 0.098 Uiso 1 1 calc R
C41 C -0.06158(18) 0.3662(2) 0.1632(2) 0.0754(11) Uani 1 1 d .
H41A H -0.0687 0.3273 0.1270 0.091 Uiso 1 1 calc R
C39 C -0.09241(17) 0.4833(2) 0.2156(2) 0.0771(11) Uani 1 1 d .
H39A H -0.1206 0.5236 0.2156 0.093 Uiso 1 1 calc R
C31 C 0.12825(19) 0.6387(2) 0.0769(2) 0.0801(11) Uani 1 1 d .
H31A H 0.1423 0.6179 0.0323 0.096 Uiso 1 1 calc R
C28 C 0.0965(3) 0.4601(2) 0.1040(2) 0.1203(19) Uani 1 1 d .
H28A H 0.0530 0.4728 0.1068 0.180 Uiso 1 1 calc R
H28B H 0.1034 0.4080 0.1188 0.180 Uiso 1 1 calc R
H28C H 0.1072 0.4673 0.0518 0.180 Uiso 1 1 calc R
C29 C 0.2083(2) 0.4925(2) 0.1569(3) 0.1116(16) Uani 1 1 d .
H29A H 0.2333 0.5250 0.1921 0.167 Uiso 1 1 calc R
H29B H 0.2198 0.5001 0.1051 0.167 Uiso 1 1 calc R
H29C H 0.2156 0.4405 0.1718 0.167 Uiso 1 1 calc R

loop_
_atom_site_aniso_label
_atom_site_aniso_U_11
_atom_site_aniso_U_22
_atom_site_aniso_U_33
_atom_site_aniso_U_23
_atom_site_aniso_U_13
_atom_site_aniso_U_12
N3 0.0451(14) 0.0327(13) 0.0392(14) -0.0028(11) 0.0029(11) 0.0051(11)
N4 0.0489(14) 0.0392(15) 0.0428(14) -0.0010(12) 0.0038(11) -0.0020(11)
C78 0.0438(17) 0.0319(16) 0.0432(17) -0.0034(13) 0.0016(14) 0.0015(13)
C67 0.0388(16) 0.0400(17) 0.0430(17) -0.0035(14) 0.0049(13) 0.0004(13)
C79 0.0389(16) 0.0361(17) 0.0471(18) -0.0065(14) 0.0039(14) -0.0005(14)
C72 0.0486(18) 0.0449(19) 0.0427(18) -0.0059(15) -0.0009(14) 0.0014(14)
C77 0.0377(16) 0.0399(19) 0.0481(19) -0.0026(15) 0.0046(14) -0.0016(13)
C68 0.0347(16) 0.0410(18) 0.0470(18) -0.0021(15) 0.0038(13) 0.0007(13)
C59 0.0472(18) 0.0383(18) 0.065(2) -0.0043(16) 0.0085(16) 0.0026(14)
C43 0.0437(17) 0.0409(18) 0.0378(17) -0.0004(14) 0.0039(14) -0.0046(14)
C84 0.0492(19) 0.0421(18) 0.061(2) -0.0051(16) 0.0089(16) 0.0001(15)
C60 0.0391(17) 0.0441(19) 0.059(2) -0.0056(15) 0.0045(15) -0.0027(14)
C49 0.0517(18) 0.0402(18) 0.0470(18) -0.0053(14) 0.0058(15) 0.0034(14)
C61 0.0432(17) 0.0434(19) 0.065(2) -0.0103(17) 0.0172(16) -0.0082(14)
C52 0.0430(17) 0.0369(17) 0.0451(17) 0.0000(14) 0.0079(14) 0.0042(14)
C53 0.053(2) 0.0386(18) 0.0453(18) -0.0043(15) 0.0002(15) 0.0091(15)
C48 0.0494(18) 0.0437(18) 0.0407(17) -0.0011(15) 0.0068(15) -0.0025(14)
C58 0.050(2) 0.0475(19) 0.059(2) -0.0085(16) -0.0044(17) 0.0131(16)
C44 0.0554(19) 0.0468(19) 0.0504(19) -0.0011(15) 0.0011(16) 0.0032(15)
C45 0.058(2) 0.061(2) 0.049(2) 0.0056(17) -0.0018(17) 0.0020(17)
C76 0.0561(19) 0.042(2) 0.058(2) 0.0050(16) 0.0049(16) 0.0002(15)
C47 0.068(2) 0.065(2) 0.048(2) -0.0109(17) 0.0041(18) 0.0041(18)
C69 0.0548(19) 0.0410(18) 0.0412(17) 0.0000(14) -0.0049(15) 0.0023(14)
C83 0.061(2) 0.057(2) 0.071(2) -0.0037(18) 0.0225(19) -0.0098(18)
C50 0.092(3) 0.0428(19) 0.066(2) -0.0033(17) 0.002(2) -0.0063(18)
C54 0.073(2) 0.049(2) 0.053(2) 0.0023(17) 0.0121(18) 0.0092(17)
C80 0.0461(19) 0.0454(19) 0.066(2) -0.0004(16) 0.0037(16) 0.0045(15)
C62 0.056(2) 0.049(2) 0.065(2) -0.0053(18) 0.0194(18) -0.0106(16)
C73 0.080(2) 0.055(2) 0.051(2) -0.0092(17) -0.0041(18) -0.0014(18)
C75 0.066(2) 0.0401(19) 0.072(2) -0.0089(19) 0.0077(19) 0.0013(16)
C74 0.077(2) 0.056(2) 0.070(3) -0.025(2) 0.005(2) -0.0042(18)
C63 0.079(2) 0.063(2) 0.071(2) -0.005(2) 0.027(2) -0.012(2)
C82 0.052(2) 0.069(3) 0.090(3) -0.023(2) 0.022(2) -0.001(2)
C51 0.071(2) 0.072(2) 0.072(2) -0.0225(19) 0.0141(19) 0.0148(19)
C64 0.099(3) 0.063(3) 0.086(3) -0.001(2) 0.045(2) -0.022(2)
C70 0.101(3) 0.064(2) 0.050(2) 0.0040(17) 0.013(2) -0.013(2)
C71 0.078(3) 0.076(3) 0.075(2) -0.013(2) -0.030(2) 0.023(2)
C56 0.092(3) 0.075(3) 0.068(3) 0.001(2) -0.018(2) 0.031(2)
C57 0.066(2) 0.065(2) 0.084(3) -0.011(2) -0.013(2) 0.0167(19)
C46 0.069(2) 0.080(2) 0.0417(19) -0.0050(19) -0.0037(17) 0.000(2)
C55 0.105(3) 0.065(2) 0.056(2) 0.0095(19) 0.001(2) 0.020(2)
C65 0.103(3) 0.068(3) 0.100(3) -0.011(2) 0.045(3) -0.040(2)
C66 0.071(2) 0.066(2) 0.078(3) -0.018(2) 0.029(2) -0.0264(19)
C81 0.055(2) 0.054(2) 0.091(3) -0.003(2) 0.012(2) 0.0104(17)
N1 0.0464(14) 0.0329(13) 0.0377(13) 0.0061(10) 0.0073(11) 0.0059(11)
C36 0.0443(17) 0.0329(16) 0.0395(16) 0.0029(13) 0.0046(13) 0.0025(13)
N2 0.0537(15) 0.0408(15) 0.0528(16) 0.0071(13) 0.0114(12) 0.0013(12)
C17 0.0446(17) 0.0431(18) 0.0525(19) -0.0033(15) 0.0023(15) 0.0093(14)
C6 0.0460(17) 0.0392(17) 0.0377(17) 0.0016(14) 0.0043(14) 0.0047(14)
C1 0.0411(16) 0.0371(17) 0.0343(16) -0.0006(13) 0.0019(13) -0.0007(13)
C18 0.0419(17) 0.0436(18) 0.059(2) -0.0028(15) 0.0086(15) -0.0015(14)
C37 0.0460(17) 0.0388(17) 0.0424(17) 0.0044(15) 0.0043(14) 0.0003(14)
C2 0.0399(16) 0.0403(17) 0.0463(18) 0.0011(14) 0.0022(14) 0.0016(14)
C35 0.0450(18) 0.044(2) 0.055(2) 0.0091(17) 0.0062(15) -0.0033(14)
C16 0.0463(18) 0.0378(17) 0.0527(19) 0.0017(15) 0.0102(15) 0.0092(14)
C11 0.0524(19) 0.0324(16) 0.0410(17) 0.0010(14) 0.0075(14) 0.0092(14)
C7 0.0563(19) 0.0366(17) 0.0405(17) 0.0017(14) 0.0054(15) 0.0098(14)
C26 0.0521(18) 0.0422(19) 0.0461(19) 0.0007(15) 0.0137(15) -0.0034(15)
C25 0.0468(17) 0.0374(17) 0.0464(17) 0.0011(14) 0.0081(14) -0.0017(13)
C10 0.0464(17) 0.0334(16) 0.0411(17) -0.0018(13) 0.0063(13) 0.0063(13)
C19 0.0382(17) 0.0421(19) 0.064(2) -0.0069(16) -0.0008(16) 0.0037(14)
C5 0.063(2) 0.052(2) 0.0400(18) 0.0081(15) 0.0061(16) 0.0080(16)
C20 0.0458(19) 0.051(2) 0.061(2) -0.0113(18) -0.0006(16) 0.0016(15)
C12 0.062(2) 0.0456(19) 0.0469(18) -0.0064(15) 0.0083(16) 0.0025(16)
C3 0.0438(18) 0.051(2) 0.0502(19) -0.0034(16) 0.0083(15) 0.0034(15)
C38 0.055(2) 0.054(2) 0.062(2) 0.0015(17) -0.0075(17) 0.0121(17)
C15 0.0498(19) 0.057(2) 0.067(2) -0.0035(18) 0.0145(17) 0.0061(16)
C30 0.078(2) 0.044(2) 0.050(2) 0.0091(17) 0.0093(18) -0.0140(17)
C4 0.057(2) 0.064(2) 0.0429(18) -0.0006(17) 0.0139(16) 0.0033(17)
C42 0.064(2) 0.049(2) 0.058(2) 0.0011(17) -0.0038(18) 0.0042(16)
C13 0.077(3) 0.055(2) 0.049(2) -0.0116(16) 0.0068(19) 0.0117(19)
C21 0.0476(19) 0.066(2) 0.065(2) -0.017(2) -0.0039(17) 0.0078(17)
C33 0.071(3) 0.057(2) 0.098(3) 0.027(2) 0.003(2) 0.0044(18)
C24 0.0478(19) 0.050(2) 0.083(3) -0.0048(19) 0.0014(17) -0.0038(16)
C23 0.052(2) 0.044(2) 0.111(3) -0.014(2) -0.008(2) 0.0019(16)
C8 0.069(2) 0.079(2) 0.051(2) 0.0121(18) 0.0065(17) 0.0339(19)
C9 0.102(3) 0.0386(19) 0.062(2) 0.0047(16) 0.027(2) 0.0024(18)
C27 0.108(3) 0.046(2) 0.047(2) 0.0002(16) 0.028(2) -0.0084(19)
C34 0.072(2) 0.049(2) 0.083(3) 0.0184(19) 0.023(2) 0.0132(18)
C40 0.085(3) 0.075(3) 0.085(3) 0.001(2) -0.036(2) 0.007(2)
C14 0.067(2) 0.071(2) 0.055(2) -0.0062(19) 0.0193(18) 0.019(2)
C22 0.057(2) 0.069(3) 0.090(3) -0.030(2) -0.011(2) 0.0112(19)
C32 0.099(3) 0.073(3) 0.070(3) 0.030(2) -0.007(2) -0.023(2)
C41 0.086(3) 0.065(2) 0.070(2) -0.011(2) -0.020(2) 0.000(2)
C39 0.071(3) 0.070(3) 0.087(3) -0.002(2) -0.013(2) 0.017(2)
C31 0.120(3) 0.064(3) 0.058(2) 0.009(2) 0.016(2) -0.022(2)
C28 0.242(6) 0.071(3) 0.051(2) -0.011(2) 0.025(3) -0.053(3)
C29 0.139(4) 0.083(3) 0.128(4) 0.027(3) 0.090(3) 0.034(3)

loop_
_atom_type_symbol
_atom_type_description
_atom_type_scat_dispersion_real
_atom_type_scat_dispersion_imag
_atom_type_scat_source
C C 0.0033 0.0016 'International Tables Vol C Tables 4.2.6.8 and 6.1.1.4'
H H 0.0000 0.0000 'International Tables Vol C Tables 4.2.6.8 and 6.1.1.4'
N N 0.0061 0.0033 'International Tables Vol C Tables 4.2.6.8 and 6.1.1.4'

loop_
_geom_angle_atom_site_label_1
_geom_angle_atom_site_label_2
_geom_angle_atom_site_label_3
_geom_angle
C43 N3 C78 118.4(2)
C43 N3 C52 109.8(2)
C78 N3 C52 122.8(2)
C68 N4 C77 106.3(2)
N3 C78 C79 111.1(2)
N3 C78 C67 111.5(2)
C79 C78 C67 111.4(2)
C68 C67 C78 111.4(2)
C68 C67 C60 112.6(2)
C78 C67 C60 111.6(2)
C80 C79 C84 118.3(3)
C80 C79 C78 121.2(3)
C84 C79 C78 120.6(2)
C77 C72 C73 120.2(3)
C77 C72 C69 107.8(2)
C73 C72 C69 132.1(3)
C72 C77 C76 121.4(3)
C72 C77 N4 112.0(2)
C76 C77 N4 126.5(3)
N4 C68 C67 122.7(2)
N4 C68 C69 114.9(2)
C67 C68 C69 122.4(2)
C58 C59 C60 113.4(2)
C58 C59 C52 85.3(2)
C60 C59 C52 114.5(2)
C48 C43 N3 111.1(2)
C48 C43 C44 121.0(3)
N3 C43 C44 127.8(3)
C83 C84 C79 121.2(3)
C61 C60 C59 112.4(2)
C61 C60 C67 115.9(2)
C59 C60 C67 109.1(2)
C48 C49 C51 113.6(2)
C48 C49 C50 107.8(2)
C51 C49 C50 109.0(2)
C48 C49 C52 102.2(2)
C51 C49 C52 113.3(2)
C50 C49 C52 110.8(2)
C62 C61 C66 117.3(3)
C62 C61 C60 122.8(3)
C66 C61 C60 119.8(3)
N3 C52 C53 121.7(2)
N3 C52 C49 103.2(2)
C53 C52 C49 113.0(2)
N3 C52 C59 115.1(2)
C53 C52 C59 85.5(2)
C49 C52 C59 118.9(2)
C58 C53 C54 122.3(3)
C58 C53 C52 93.2(2)
C54 C53 C52 144.1(3)
C47 C48 C43 120.2(3)
C47 C48 C49 129.9(3)
C43 C48 C49 109.8(2)
C57 C58 C53 122.4(3)
C57 C58 C59 142.7(3)
C53 C58 C59 94.9(2)
C45 C44 C43 117.9(3)
C46 C45 C44 120.8(3)
C75 C76 C77 117.7(3)
C48 C47 C46 119.5(3)
C72 C69 C68 98.9(2)
C72 C69 C71 112.3(2)
C68 C69 C71 111.8(2)
C72 C69 C70 111.3(2)
C68 C69 C70 112.0(2)
C71 C69 C70 110.2(3)
C82 C83 C84 119.5(3)
C53 C54 C55 115.8(3)
C79 C80 C81 120.4(3)
C63 C62 C61 121.5(3)
C72 C73 C74 118.7(3)
C74 C75 C76 121.0(3)
C75 C74 C73 121.0(3)
C64 C63 C62 120.1(3)
C81 C82 C83 120.2(3)
C65 C64 C63 119.4(4)
C55 C56 C57 121.7(3)
C58 C57 C56 115.9(3)
C45 C46 C47 120.6(3)
C56 C55 C54 121.8(4)
C64 C65 C66 120.2(3)
C65 C66 C61 121.4(3)
C82 C81 C80 120.5(3)
C1 N1 C36 118.0(2)
C1 N1 C10 108.9(2)
C36 N1 C10 122.7(2)
N1 C36 C37 111.6(2)
N1 C36 C25 110.5(2)
C37 C36 C25 112.8(2)
C26 N2 C35 106.0(2)
C16 C17 C18 114.4(2)
C16 C17 C10 85.9(2)
C18 C17 C10 114.2(2)
C5 C6 C1 120.5(3)
C5 C6 C7 129.5(3)
C1 C6 C7 110.0(2)
C2 C1 C6 121.0(3)
C2 C1 N1 128.1(2)
C6 C1 N1 110.9(2)
C19 C18 C17 113.5(2)
C19 C18 C25 114.4(2)
C17 C18 C25 107.9(2)
C38 C37 C42 119.0(3)
C38 C37 C36 120.7(3)
C42 C37 C36 120.4(3)
C1 C2 C3 117.7(3)
C30 C35 C34 121.6(3)
C30 C35 N2 112.5(3)
C34 C35 N2 125.9(3)
C11 C16 C15 122.4(3)
C11 C16 C17 94.5(2)
C15 C16 C17 143.0(3)
C16 C11 C12 122.0(3)
C16 C11 C10 93.6(2)
C12 C11 C10 144.1(3)
C6 C7 C8 113.5(2)
C6 C7 C9 107.5(2)
C8 C7 C9 109.7(2)
C6 C7 C10 101.8(2)
C8 C7 C10 113.5(2)
C9 C7 C10 110.5(2)
N2 C26 C25 122.7(3)
N2 C26 C27 114.8(3)
C25 C26 C27 122.5(3)
C26 C25 C36 111.8(2)
C26 C25 C18 113.5(2)
C36 C25 C18 110.3(2)
N1 C10 C11 120.2(2)
N1 C10 C7 104.0(2)
C11 C10 C7 113.4(2)
N1 C10 C17 115.2(2)
C11 C10 C17 85.2(2)
C7 C10 C17 119.2(2)
C20 C19 C24 118.3(3)
C20 C19 C18 121.9(3)
C24 C19 C18 119.8(3)
C6 C5 C4 119.2(3)
C19 C20 C21 121.3(3)
C11 C12 C13 115.8(3)
C4 C3 C2 121.8(3)
C37 C38 C39 120.7(3)
C16 C15 C14 115.9(3)
C35 C30 C31 119.7(3)
C35 C30 C27 107.4(3)
C31 C30 C27 132.8(3)
C3 C4 C5 119.8(3)
C37 C42 C41 120.0(3)
C14 C13 C12 122.1(3)
C22 C21 C20 119.5(3)
C32 C33 C34 121.1(3)
C23 C24 C19 120.5(3)
C22 C23 C24 120.1(3)
C30 C27 C26 99.3(3)
C30 C27 C28 111.1(3)
C26 C27 C28 111.5(3)
C30 C27 C29 112.0(3)
C26 C27 C29 111.6(3)
C28 C27 C29 110.9(3)
C33 C34 C35 117.8(3)
C39 C40 C41 120.0(3)
C13 C14 C15 121.7(3)
C23 C22 C21 120.3(3)
C31 C32 C33 120.4(3)
C40 C41 C42 120.0(3)
C40 C39 C38 120.3(3)
C32 C31 C30 119.4(4)

loop_
_geom_bond_atom_site_label_1
_geom_bond_atom_site_label_2
_geom_bond_distance
N3 C43 1.393(3)
N3 C78 1.463(3)
N3 C52 1.470(3)
N4 C68 1.288(3)
N4 C77 1.429(3)
C78 C79 1.527(4)
C78 C67 1.526(4)
C67 C68 1.513(4)
C67 C60 1.577(4)
C79 C80 1.383(4)
C79 C84 1.385(4)
C72 C77 1.375(4)
C72 C73 1.379(4)
C72 C69 1.510(4)
C77 C76 1.390(4)
C68 C69 1.525(4)
C59 C58 1.518(4)
C59 C60 1.543(4)
C59 C52 1.605(4)
C43 C48 1.387(4)
C43 C44 1.398(4)
C84 C83 1.383(4)
C60 C61 1.512(4)
C49 C48 1.502(4)
C49 C51 1.541(4)
C49 C50 1.546(4)
C49 C52 1.592(4)
C61 C62 1.385(4)
C61 C66 1.389(4)
C52 C53 1.535(4)
C53 C58 1.373(4)
C53 C54 1.376(4)
C48 C47 1.367(4)
C58 C57 1.376(4)
C44 C45 1.388(4)
C45 C46 1.378(4)
C76 C75 1.388(4)
C47 C46 1.389(4)
C69 C71 1.526(4)
C69 C70 1.531(4)
C83 C82 1.377(4)
C54 C55 1.398(4)
C80 C81 1.387(4)
C62 C63 1.385(4)
C73 C74 1.387(4)
C75 C74 1.364(4)
C63 C64 1.376(4)
C82 C81 1.362(5)
C64 C65 1.375(5)
C56 C55 1.372(5)
C56 C57 1.398(5)
C65 C66 1.381(5)
N1 C1 1.407(3)
N1 C36 1.473(3)
N1 C10 1.478(3)
C36 C37 1.525(4)
C36 C25 1.540(4)
N2 C26 1.287(3)
N2 C35 1.430(3)
C17 C16 1.511(4)
C17 C18 1.543(4)
C17 C10 1.608(4)
C6 C5 1.374(4)
C6 C1 1.387(3)
C6 C7 1.512(4)
C1 C2 1.382(4)
C18 C19 1.528(4)
C18 C25 1.564(4)
C37 C38 1.379(4)
C37 C42 1.384(4)
C2 C3 1.390(4)
C35 C30 1.366(4)
C35 C34 1.389(4)
C16 C11 1.381(4)
C16 C15 1.384(4)
C11 C12 1.378(4)
C11 C10 1.532(4)
C7 C8 1.526(4)
C7 C9 1.539(4)
C7 C10 1.581(4)
C26 C25 1.504(4)
C26 C27 1.520(4)
C19 C20 1.383(4)
C19 C24 1.397(4)
C5 C4 1.391(4)
C20 C21 1.388(4)
C12 C13 1.396(4)
C3 C4 1.372(4)
C38 C39 1.384(4)
C15 C14 1.386(4)
C30 C31 1.385(4)
C30 C27 1.508(4)
C42 C41 1.395(4)
C13 C14 1.384(4)
C21 C22 1.380(5)
C33 C32 1.373(5)
C33 C34 1.381(4)
C24 C23 1.388(5)
C23 C22 1.376(5)
C27 C28 1.539(5)
C27 C29 1.539(5)
C40 C39 1.361(5)
C40 C41 1.378(5)
C32 C31 1.375(5)
